data_1500046
loop_
_publ_author_name
'Yoon, Il'
'Lee, Yoon Hee'
'Lee, Shim Sung'
'Lee, Sang Cheol'
'Park, Sung Bae'

_publ_contact_author_address
;
Prof Shim Sung Lee
Dept of Chemistry & Research Inst of Natural Sciences
Gyeongsang National University
Chinju 660-701
KOREA
;
_publ_contact_author_email sslee@nongae.gsnu.ac.kr
_publ_contact_author_name 'Prof Shim Sung Lee'
_publ_section_references
;
Siemens, SMART and SAINT. Area detector Control and Intergration Software.
Version 4.0, Siemens Analytical X-ray Instruments Inc., Madison, Wisconsin,
USA. 1996.

G. M. Sheldrick, SHELXTL. Structure Determination Programs. Version 5.03,
Siemens Analytical X-ray Instruments Inc., Madison, Wisconsin, USA. 1996.

;
_publ_section_title
;
 S2O2 donor cyclic and acyclic ionophores: Potentiometric sensing for
 Ag(i) and a new nitrate-bridged dimeric Ag(i) complex of the acyclic
 ionophore with an unusual structure
;
_journal_issue 10
_journal_name_full 'The Analyst'
_journal_page_first 1773
_journal_paper_doi 10.1039/b105136a
_journal_volume 126
_journal_year 2001
_chemical_formula_sum 'C40 H52 Ag2 F6 N O7 P S4'
_chemical_formula_weight 1147.78
_space_group_IT_number 5
_symmetry_cell_setting monoclinic
_symmetry_space_group_name_Hall 'C 2y'
_symmetry_space_group_name_H-M 'C 1 2 1'
_atom_sites_solution_hydrogens geom
_atom_sites_solution_primary direct
_atom_sites_solution_secondary difmap
_audit_creation_method SHELXLTL
_cell_angle_alpha 90.00
_cell_angle_beta 106.009(2)
_cell_angle_gamma 90.00
_cell_formula_units_Z 2
_cell_length_a 23.8522(15)
_cell_length_b 7.5310(4)
_cell_length_c 14.0178(8)
_cell_measurement_reflns_used 7809
_cell_measurement_temperature 571(2)
_cell_measurement_theta_max 28.29
_cell_measurement_theta_min 1.78
_cell_volume 2420.4(2)
_computing_cell_refinement 'SAINT (Siemens, 1996)'
_computing_data_collection 'SMART (Siemens, 1996)'
_computing_data_reduction 'SHELXTL (Sheldrick, 1996)'
_computing_molecular_graphics SHELXTL
_computing_publication_material SHELXTL
_computing_structure_refinement SHELXTL
_computing_structure_solution SHELXTL
_diffrn_ambient_temperature 571(2)
_diffrn_measured_fraction_theta_full 0.970
_diffrn_measured_fraction_theta_max 0.970
_diffrn_measurement_device_type 'CCD area detector'
_diffrn_measurement_method 'phi and omega scans'
_diffrn_radiation_monochromator graphite
_diffrn_radiation_source 'fine-focus sealed tube'
_diffrn_radiation_type MoK\a
_diffrn_radiation_wavelength 0.71073
_diffrn_reflns_av_R_equivalents 0.0338
_diffrn_reflns_av_sigmaI/netI 0.0244
_diffrn_reflns_limit_h_max 30
_diffrn_reflns_limit_h_min -31
_diffrn_reflns_limit_k_max 10
_diffrn_reflns_limit_k_min -9
_diffrn_reflns_limit_l_max 16
_diffrn_reflns_limit_l_min -18
_diffrn_reflns_number 7809
_diffrn_reflns_theta_full 28.29
_diffrn_reflns_theta_max 28.29
_diffrn_reflns_theta_min 1.78
_exptl_absorpt_coefficient_mu 1.083
_exptl_absorpt_correction_T_max 1.000
_exptl_absorpt_correction_T_min 0.624
_exptl_absorpt_correction_type multi-scan
_exptl_absorpt_process_details '(SADABS; Siemens, 1996)'
_exptl_crystal_colour colorless
_exptl_crystal_density_diffrn 1.575
_exptl_crystal_density_method 'not measured'
_exptl_crystal_description needle
_exptl_crystal_F_000 1164
_exptl_crystal_size_max 0.4
_exptl_crystal_size_mid 0.3
_exptl_crystal_size_min 0.1
_refine_diff_density_max 0.480
_refine_diff_density_min -0.722
_refine_diff_density_rms 0.089
_refine_ls_abs_structure_details 'Flack H D (1983), Acta Cryst. A39, 876-881'
_refine_ls_abs_structure_Flack -0.01(3)
_refine_ls_extinction_method none
_refine_ls_goodness_of_fit_ref 1.030
_refine_ls_hydrogen_treatment 'H atoms riding'
_refine_ls_matrix_type full
_refine_ls_number_parameters 277
_refine_ls_number_reflns 4790
_refine_ls_number_restraints 1
_refine_ls_restrained_S_all 1.030
_refine_ls_R_factor_all 0.0383
_refine_ls_R_factor_gt 0.0340
_refine_ls_shift/su_max '< 0.001'
_refine_ls_shift/su_mean 0.000
_refine_ls_structure_factor_coef Fsqd
_refine_ls_weighting_details 'calc w=1/[\s^2^(Fo^2^)+(0.0657P)^2^+0.7979P] where P=(Fo^2^+2Fc^2^)/3'
_refine_ls_weighting_scheme calc
_refine_ls_wR_factor_gt 0.0950
_refine_ls_wR_factor_ref 0.0989
_reflns_number_gt 4355
_reflns_number_total 4790
_reflns_threshold_expression >2sigma(I)
_cod_data_source_file crystallography_data.txt
_cod_data_source_block '[Ag2(I)2(NO3)](PF6)'
_cod_depositor_comments
;
The following automatic conversions were performed:
'_symmetry_cell_setting' value 'Monoclinic' changed to 'monoclinic'
according to '/home/saulius/struct/CIF-dictionaries/cif_core.dic'
dictionary named 'cif_core.dic' version 2.4.1 from
2010-06-29.

'_exptl_absorpt_correction_type' value 'Multi-scan' changed
to 'multi-scan' according to
'/home/saulius/struct/CIF-dictionaries/cif_core.dic' dictionary named
'cif_core.dic' version 2.4.1 from 2010-06-29.

Automatic conversion script
Id: cif_fix_enum 1527 2010-12-29 10:47:43Z saulius 
;
_cod_original_sg_symbol_H-M C2
_cod_database_code 1500046

loop_
_symmetry_equiv_pos_as_xyz
'x, y, z'
'-x, y, -z'
'x+1/2, y+1/2, z'
'-x+1/2, y+1/2, -z'

loop_
_atom_site_label
_atom_site_type_symbol
_atom_site_fract_x
_atom_site_fract_y
_atom_site_fract_z
_atom_site_U_iso_or_equiv
_atom_site_adp_type
_atom_site_occupancy
_atom_site_symmetry_multiplicity
_atom_site_calc_flag
_atom_site_refinement_flags
_atom_site_disorder_assembly
_atom_site_disorder_group
Ag Ag -0.474998(10) -0.31201(4) -0.871806(18) 0.06213(10) Uani 1 1 d . . .
S1 S -0.37487(4) -0.44195(16) -0.80448(7) 0.0617(2) Uani 1 1 d . . .
S2 S -0.57150(4) -0.46300(13) -0.93093(7) 0.0571(2) Uani 1 1 d . . .
O1 O -0.43001(14) -0.1707(5) -0.6905(2) 0.0797(9) Uani 1 1 d . . .
O2 O -0.54661(14) -0.1184(5) -0.7982(3) 0.0761(8) Uani 1 1 d . . .
C1 C -0.2882(3) -0.7837(9) -0.7407(5) 0.0915(16) Uani 1 1 d . . .
H1 H -0.2900 -0.7435 -0.8065 0.110 Uiso 1 1 calc R . .
C2 C -0.2390(3) -0.8718(9) -0.6852(6) 0.109(2) Uani 1 1 d . . .
H2 H -0.2071 -0.8910 -0.7133 0.131 Uiso 1 1 calc R . .
C3 C -0.2348(4) -0.9316(10) -0.5921(6) 0.115(3) Uani 1 1 d . . .
H3 H -0.2001 -0.9914 -0.5548 0.138 Uiso 1 1 calc R . .
C4 C -0.2802(4) -0.9060(10) -0.5522(5) 0.112(2) Uani 1 1 d . . .
H4 H -0.2780 -0.9502 -0.4870 0.134 Uiso 1 1 calc R . .
C5 C -0.3303(2) -0.8148(11) -0.6066(3) 0.0873(13) Uani 1 1 d . . .
H5 H -0.3619 -0.7946 -0.5777 0.105 Uiso 1 1 calc R . .
C6 C -0.3345(2) -0.7534(6) -0.7022(3) 0.0698(11) Uani 1 1 d . . .
C7 C -0.38929(19) -0.6625(7) -0.7613(4) 0.0691(10) Uani 1 1 d . . .
H7A H -0.4157 -0.6512 -0.7209 0.083 Uiso 1 1 calc R . .
H7B H -0.4078 -0.7347 -0.8176 0.083 Uiso 1 1 calc R . .
C8 C -0.34504(16) -0.3238(8) -0.6898(3) 0.0676(9) Uani 1 1 d . . .
H8A H -0.3140 -0.3934 -0.6485 0.081 Uiso 1 1 calc R . .
H8B H -0.3284 -0.2145 -0.7044 0.081 Uiso 1 1 calc R . .
C9 C -0.3875(2) -0.2823(7) -0.6330(3) 0.0719(12) Uani 1 1 d . . .
H9A H -0.4051 -0.3897 -0.6181 0.086 Uiso 1 1 calc R . .
H9B H -0.3681 -0.2250 -0.5716 0.086 Uiso 1 1 calc R . .
C10 C -0.4742(3) -0.1338(9) -0.6411(4) 0.0944(17) Uani 1 1 d . . .
H10A H -0.4576 -0.0705 -0.5805 0.113 Uiso 1 1 calc R . .
H10B H -0.4906 -0.2427 -0.6255 0.113 Uiso 1 1 calc R . .
C11 C -0.5187(3) -0.0277(10) -0.7073(4) 0.0998(19) Uani 1 1 d . . .
H11A H -0.5476 0.0037 -0.6743 0.120 Uiso 1 1 calc R . .
H11B H -0.5015 0.0801 -0.7225 0.120 Uiso 1 1 calc R . .
C12 C -0.5963(2) -0.2213(7) -0.7973(4) 0.0810(13) Uani 1 1 d . . .
H12A H -0.6255 -0.1466 -0.7829 0.097 Uiso 1 1 calc R . .
H12B H -0.5857 -0.3106 -0.7467 0.097 Uiso 1 1 calc R . .
C13 C -0.61976(16) -0.3068(8) -0.8960(3) 0.0749(11) Uani 1 1 d . . .
H13A H -0.6295 -0.2154 -0.9456 0.090 Uiso 1 1 calc R . .
H13B H -0.6552 -0.3673 -0.8964 0.090 Uiso 1 1 calc R . .
C14 C -0.57173(16) -0.6511(6) -0.8488(3) 0.0554(8) Uani 1 1 d . . .
H14A H -0.5437 -0.7373 -0.8569 0.066 Uiso 1 1 calc R . .
H14B H -0.5600 -0.6110 -0.7812 0.066 Uiso 1 1 calc R . .
C15 C -0.63049(16) -0.7376(5) -0.8693(3) 0.0579(9) Uani 1 1 d . . .
C16 C -0.65435(16) -0.8225(8) -0.9587(3) 0.0663(9) Uani 1 1 d . . .
H16 H -0.6337 -0.8213 -1.0085 0.080 Uiso 1 1 calc R . .
C17 C -0.7076(2) -0.9096(8) -0.9779(5) 0.0842(14) Uani 1 1 d . . .
H17 H -0.7231 -0.9721 -1.0392 0.101 Uiso 1 1 calc R . .
C18 C -0.7379(2) -0.9041(9) -0.9068(5) 0.0944(18) Uani 1 1 d . . .
H18 H -0.7754 -0.9602 -0.9197 0.113 Uiso 1 1 calc R . .
C19 C -0.7151(2) -0.8202(12) -0.8189(5) 0.0970(15) Uani 1 1 d . . .
H19 H -0.7364 -0.8186 -0.7700 0.116 Uiso 1 1 calc R . .
C20 C -0.6617(2) -0.7376(7) -0.7990(4) 0.0775(12) Uani 1 1 d . . .
H20 H -0.6460 -0.6797 -0.7363 0.093 Uiso 1 1 calc R . .
O3 O -0.45762(17) -0.0388(7) -0.9484(3) 0.0965(12) Uani 1 1 d . . .
O4 O -0.5000 0.2060(8) -1.0000 0.126(2) Uani 1 2 d S . .
N N -0.5000 0.0421(6) -1.0000 0.0638(12) Uani 1 2 d S . .
P P -0.5000 -0.6220(2) -0.5000 0.0738(5) Uani 1 2 d S . .
F1 F -0.5137(2) -0.6217(5) -0.3951(2) 0.1080(12) Uani 1 1 d . . .
F2 F -0.5469(2) -0.7727(7) -0.5362(3) 0.159(2) Uani 1 1 d . . .
F3 F -0.5470(2) -0.4732(6) -0.5360(3) 0.1237(15) Uani 1 1 d . . .

loop_
_atom_site_aniso_label
_atom_site_aniso_U_11
_atom_site_aniso_U_22
_atom_site_aniso_U_33
_atom_site_aniso_U_23
_atom_site_aniso_U_13
_atom_site_aniso_U_12
Ag 0.05032(14) 0.07359(19) 0.05996(15) 0.00528(16) 0.01097(10) -0.00286(18)
S1 0.0484(5) 0.0804(7) 0.0557(5) -0.0005(4) 0.0133(4) 0.0005(5)
S2 0.0534(5) 0.0588(5) 0.0547(4) 0.0097(4) 0.0073(4) -0.0060(4)
O1 0.0683(17) 0.093(2) 0.0717(18) -0.0128(17) 0.0084(14) 0.0135(18)
O2 0.0615(17) 0.073(2) 0.090(2) -0.0110(16) 0.0140(15) 0.0022(15)
C1 0.090(3) 0.082(4) 0.102(3) -0.001(3) 0.026(3) 0.020(3)
C2 0.086(4) 0.096(5) 0.144(6) 0.000(4) 0.029(4) 0.028(3)
C3 0.105(5) 0.078(4) 0.134(6) 0.000(4) -0.012(5) 0.000(4)
C4 0.125(6) 0.098(4) 0.085(4) 0.004(3) -0.019(4) -0.024(4)
C5 0.089(3) 0.088(3) 0.076(2) -0.010(3) 0.009(2) -0.019(4)
C6 0.074(3) 0.060(2) 0.071(2) -0.0119(17) 0.013(2) -0.0048(19)
C7 0.059(2) 0.067(2) 0.079(3) -0.012(2) 0.0143(19) -0.007(2)
C8 0.0551(17) 0.071(2) 0.0679(19) -0.002(2) 0.0014(15) -0.004(2)
C9 0.076(2) 0.077(3) 0.0571(18) -0.0091(19) 0.0092(17) -0.009(2)
C10 0.103(4) 0.102(4) 0.077(3) -0.018(3) 0.022(3) 0.022(3)
C11 0.103(4) 0.101(4) 0.086(3) -0.029(3) 0.011(3) 0.026(3)
C12 0.069(3) 0.074(3) 0.105(4) 0.005(3) 0.032(3) 0.012(2)
C13 0.0502(16) 0.060(2) 0.105(3) 0.013(3) 0.0053(18) 0.006(3)
C14 0.0524(18) 0.055(2) 0.0588(18) 0.0099(15) 0.0150(15) 0.0023(16)
C15 0.0513(19) 0.0512(18) 0.075(2) 0.0143(17) 0.0244(17) 0.0057(15)
C16 0.0552(17) 0.067(2) 0.076(2) 0.006(3) 0.0180(16) 0.003(3)
C17 0.074(3) 0.067(3) 0.104(4) 0.008(3) 0.011(3) -0.009(2)
C18 0.059(3) 0.092(4) 0.134(5) 0.029(4) 0.029(3) 0.001(3)
C19 0.075(3) 0.111(4) 0.123(4) 0.013(5) 0.056(3) -0.002(4)
C20 0.080(3) 0.075(3) 0.089(3) 0.002(2) 0.043(3) 0.005(2)
O3 0.081(2) 0.110(3) 0.096(2) 0.039(2) 0.0189(19) -0.021(2)
O4 0.185(6) 0.049(3) 0.188(6) 0.000 0.123(6) 0.000
N 0.092(4) 0.047(3) 0.064(3) 0.000 0.041(3) 0.000
P 0.1175(14) 0.0581(9) 0.0554(7) 0.000 0.0400(8) 0.000
F1 0.171(4) 0.101(2) 0.0711(16) 0.0131(16) 0.066(2) 0.025(2)
F2 0.227(5) 0.138(4) 0.142(4) -0.047(3) 0.102(4) -0.095(4)
F3 0.151(4) 0.128(3) 0.099(3) 0.034(2) 0.045(3) 0.051(3)

loop_
_atom_type_symbol
_atom_type_description
_atom_type_scat_dispersion_real
_atom_type_scat_dispersion_imag
_atom_type_scat_source
C C 0.0033 0.0016 'International Tables Vol C Tables 4.2.6.8 and 6.1.1.4'
H H 0.0000 0.0000 'International Tables Vol C Tables 4.2.6.8 and 6.1.1.4'
N N 0.0061 0.0033 'International Tables Vol C Tables 4.2.6.8 and 6.1.1.4'
O O 0.0106 0.0060 'International Tables Vol C Tables 4.2.6.8 and 6.1.1.4'
F F 0.0171 0.0103 'International Tables Vol C Tables 4.2.6.8 and 6.1.1.4'
P P 0.1023 0.0942 'International Tables Vol C Tables 4.2.6.8 and 6.1.1.4'
S S 0.1246 0.1234 'International Tables Vol C Tables 4.2.6.8 and 6.1.1.4'
Ag Ag -0.8971 1.1015 'International Tables Vol C Tables 4.2.6.8 and 6.1.1.4'

loop_
_geom_angle_atom_site_label_1
_geom_angle_atom_site_label_2
_geom_angle_atom_site_label_3
_geom_angle
_geom_angle_site_symmetry_1
_geom_angle_site_symmetry_3
_geom_angle_publ_flag
O3 Ag S2 119.83(9) . . yes
O3 Ag S1 103.75(10) . . yes
S2 Ag S1 129.92(4) . . yes
C8 S1 C7 102.5(2) . . ?
C8 S1 Ag 104.08(16) . . ?
C7 S1 Ag 103.39(14) . . ?
C13 S2 C14 102.8(2) . . ?
C13 S2 Ag 102.23(17) . . ?
C14 S2 Ag 107.88(12) . . ?
C9 O1 C10 110.6(4) . . ?
C12 O2 C11 115.8(5) . . ?
C6 C1 C2 120.5(6) . . ?
C3 C2 C1 121.7(7) . . ?
C2 C3 C4 119.4(7) . . ?
C3 C4 C5 119.9(7) . . ?
C6 C5 C4 120.5(6) . . ?
C1 C6 C5 118.0(5) . . ?
C1 C6 C7 121.9(5) . . ?
C5 C6 C7 120.0(5) . . ?
C6 C7 S1 112.4(3) . . ?
C9 C8 S1 115.0(3) . . ?
O1 C9 C8 108.2(4) . . ?
O1 C10 C11 107.8(5) . . ?
O2 C11 C10 112.7(5) . . ?
O2 C12 C13 109.2(4) . . ?
C12 C13 S2 115.4(3) . . ?
C15 C14 S2 112.4(3) . . ?
C16 C15 C20 118.4(4) . . ?
C16 C15 C14 120.3(4) . . ?
C20 C15 C14 121.3(4) . . ?
C15 C16 C17 121.4(4) . . ?
C18 C17 C16 118.5(5) . . ?
C19 C18 C17 120.6(5) . . ?
C18 C19 C20 120.8(5) . . ?
C19 C20 C15 120.3(5) . . ?
N O3 Ag 118.1(3) . . ?
O3 N O3 120.6(6) 2_453 . ?
O3 N O4 119.7(3) 2_453 . ?
O3 N O4 119.7(3) . . ?
F3 P F3 88.7(4) 2_454 . ?
F3 P F2 91.7(3) 2_454 2_454 ?
F3 P F2 179.5(3) . 2_454 ?
F3 P F2 179.5(3) 2_454 . ?
F3 P F2 91.7(3) . . ?
F2 P F2 87.8(5) 2_454 . ?
F3 P F1 90.7(2) 2_454 . ?
F3 P F1 89.2(2) . . ?
F2 P F1 90.7(2) 2_454 . ?
F2 P F1 89.4(2) . . ?
F3 P F1 89.2(2) 2_454 2_454 ?
F3 P F1 90.7(2) . 2_454 ?
F2 P F1 89.4(2) 2_454 2_454 ?
F2 P F1 90.7(2) . 2_454 ?
F1 P F1 179.9(4) . 2_454 ?

loop_
_geom_bond_atom_site_label_1
_geom_bond_atom_site_label_2
_geom_bond_distance
_geom_bond_site_symmetry_2
_geom_bond_publ_flag
Ag O3 2.409(4) . yes
Ag S2 2.4952(10) . yes
Ag S1 2.5117(10) . yes
S1 C8 1.803(4) . ?
S1 C7 1.832(5) . ?
S2 C13 1.805(5) . ?
S2 C14 1.826(4) . ?
O1 C9 1.390(6) . ?
O1 C10 1.437(7) . ?
O2 C12 1.418(6) . ?
O2 C11 1.437(6) . ?
C1 C6 1.375(8) . ?
C1 C2 1.386(9) . ?
C2 C3 1.358(11) . ?
C3 C4 1.364(12) . ?
C4 C5 1.407(10) . ?
C5 C6 1.395(7) . ?
C6 C7 1.506(6) . ?
C8 C9 1.485(6) . ?
C10 C11 1.444(9) . ?
C12 C13 1.489(8) . ?
C14 C15 1.500(5) . ?
C15 C16 1.381(7) . ?
C15 C20 1.390(6) . ?
C16 C17 1.389(7) . ?
C17 C18 1.384(8) . ?
C18 C19 1.358(10) . ?
C19 C20 1.374(8) . ?
O3 N 1.230(5) . ?
O4 N 1.235(8) . ?
N O3 1.230(5) 2_453 ?
P F3 1.567(4) 2_454 ?
P F3 1.567(4) . ?
P F2 1.575(4) 2_454 ?
P F2 1.575(4) . ?
P F1 1.592(3) . ?
P F1 1.592(3) 2_454 ?

loop_
_geom_torsion_atom_site_label_1
_geom_torsion_atom_site_label_2
_geom_torsion_atom_site_label_3
_geom_torsion_atom_site_label_4
_geom_torsion
_geom_torsion_site_symmetry_1
_geom_torsion_site_symmetry_2
_geom_torsion_site_symmetry_3
_geom_torsion_site_symmetry_4
_geom_torsion_publ_flag
O1 C10 C11 O2 61.8(8) . . . . yes
O1 C9 C8 S1 -62.6(5) . . . . yes
O2 C12 C13 S2 63.2(5) . . . . yes
N O3 Ag S1 170.1(3) . . . . yes
N O3 Ag S2 15.7(4) . . . . yes
